data_2017159
loop_
_publ_author_name
'Matczak-Jon, Ewa'
'\'Slepokura, Katarzyna'
'Kafarski, Pawe\/l'
'Skrzy\'nska, Izabela'
'Jon, Marek'

_publ_section_title
;
 Conformational isomers of the
 [(5-methyl-2-pyridinio)aminomethylene]diphosphonate dianion and
 [(5-methyl-2-pyridyl)aminomethylene]diphosphonate trianion in salts
 with 4-aminopyridine and ammonia
;
_journal_coeditor_code TR3053
_journal_issue 6
_journal_name_full 'Acta Crystallographica Section C'
_journal_page_first o261
_journal_page_last o266
_journal_paper_doi 10.1107/S0108270109010683
_journal_volume 65
_journal_year 2009
_chemical_formula_iupac '2C5 H7 N2 +, C7 H10 N2 O6 P2 2-, 2.4H2 O'
_chemical_formula_moiety '2(C5 H7 N2 +), C7 H10 N2 O6 P2 2-, 2.4(H2 O)'
_chemical_formula_sum 'C17 H28.8 N6 O8.4 P2'
_chemical_formula_weight 513.60
_chemical_name_systematic
;
bis(4-aminopyridinium) hydrogen
[(5-methyl-2-pyridinio)aminomethylene]diphosphonate 2.4-hydrate
;
_space_group_IT_number 15
_symmetry_cell_setting monoclinic
_symmetry_space_group_name_Hall '-C 2yc'
_symmetry_space_group_name_H-M 'C 1 2/c 1'
_atom_sites_solution_hydrogens difmap
_atom_sites_solution_primary direct
_atom_sites_solution_secondary difmap
_cell_angle_alpha 90.00
_cell_angle_beta 101.89(3)
_cell_angle_gamma 90.00
_cell_formula_units_Z 8
_cell_length_a 20.385(3)
_cell_length_b 17.838(3)
_cell_length_c 13.038(3)
_cell_measurement_reflns_used 27791
_cell_measurement_temperature 100(2)
_cell_measurement_theta_max 36.85
_cell_measurement_theta_min 2.78
_cell_volume 4639.3(16)
_computing_cell_refinement 'CrysAlis RED (Oxford Diffraction, 2006)'
_computing_data_collection 'CrysAlis CCD (Oxford Diffraction, 2006)'
_computing_data_reduction 'CrysAlis RED (Oxford Diffraction, 2006)'
_computing_molecular_graphics 'XP in SHELXTL (Version 5.1; Sheldrick, 2008) and DIAMOND (Brandenburg, 2008)'
_computing_publication_material 'SHELXL97 (Sheldrick, 2008)'
_computing_structure_refinement 'SHELXL97 (Sheldrick, 2008)'
_computing_structure_solution 'SHELXS97 (Sheldrick, 2008)'
_diffrn_ambient_temperature 100(2)
_diffrn_measured_fraction_theta_full 0.999
_diffrn_measured_fraction_theta_max 0.999
_diffrn_measurement_device_type 'KUMA KM-4 CCD \k-geometry diffractometer with Sapphire CCD camera'
_diffrn_measurement_method \w
_diffrn_radiation_monochromator graphite
_diffrn_radiation_source 'fine-focus sealed tube'
_diffrn_radiation_type MoK\a
_diffrn_radiation_wavelength 0.71073
_diffrn_reflns_av_R_equivalents 0.0310
_diffrn_reflns_av_sigmaI/netI 0.0162
_diffrn_reflns_limit_h_max 26
_diffrn_reflns_limit_h_min -28
_diffrn_reflns_limit_k_max 24
_diffrn_reflns_limit_k_min -25
_diffrn_reflns_limit_l_max 18
_diffrn_reflns_limit_l_min -18
_diffrn_reflns_number 38561
_diffrn_reflns_theta_full 29.99
_diffrn_reflns_theta_max 29.99
_diffrn_reflns_theta_min 2.79
_exptl_absorpt_coefficient_mu 0.246
_exptl_absorpt_correction_type none
_exptl_crystal_colour colourless
_exptl_crystal_density_diffrn 1.471
_exptl_crystal_density_method 'not measured'
_exptl_crystal_description block
_exptl_crystal_F_000 2160
_exptl_crystal_size_max 0.30
_exptl_crystal_size_mid 0.25
_exptl_crystal_size_min 0.22
_refine_diff_density_max 0.87
_refine_diff_density_min -0.31
_refine_ls_extinction_method none
_refine_ls_goodness_of_fit_ref 1.074
_refine_ls_hydrogen_treatment mixed
_refine_ls_matrix_type full
_refine_ls_number_parameters 408
_refine_ls_number_reflns 6761
_refine_ls_number_restraints 1
_refine_ls_restrained_S_all 1.074
_refine_ls_R_factor_all 0.0443
_refine_ls_R_factor_gt 0.0365
_refine_ls_shift/su_max 0.001
_refine_ls_shift/su_mean 0.000
_refine_ls_structure_factor_coef Fsqd
_refine_ls_weighting_details 'calc w=1/[\s^2^(Fo^2^)+(0.0589P)^2^+4.7126P] where P=(Fo^2^+2Fc^2^)/3'
_refine_ls_weighting_scheme calc
_refine_ls_wR_factor_gt 0.0974
_refine_ls_wR_factor_ref 0.1034
_reflns_number_gt 5813
_reflns_number_total 6761
_reflns_threshold_expression >2sigma(I)
_cod_data_source_file tr3053.cif
_cod_data_source_block I
_cod_original_cell_volume 4639.3(15)
_cod_original_sg_symbol_H-M 'C 2/c'
_cod_original_formula_sum 'C17 H28.80 N6 O8.40 P2'
_cod_database_code 2017159
_cod_database_fobs_code 2017159

loop_
_symmetry_equiv_pos_as_xyz
'x, y, z'
'-x, y, -z+1/2'
'x+1/2, y+1/2, z'
'-x+1/2, y+1/2, -z+1/2'
'-x, -y, -z'
'x, -y, z-1/2'
'-x+1/2, -y+1/2, -z'
'x+1/2, -y+1/2, z-1/2'

loop_
_atom_site_type_symbol
_atom_site_label
_atom_site_fract_x
_atom_site_fract_y
_atom_site_fract_z
_atom_site_U_iso_or_equiv
_atom_site_adp_type
_atom_site_calc_flag
_atom_site_refinement_flags
_atom_site_occupancy
_atom_site_disorder_assembly
_atom_site_disorder_group
P P1 0.572726(14) 0.853491(16) 0.38917(2) 0.01047(7) Uani d . 1 . .
P P2 0.624629(15) 0.709478(17) 0.52188(2) 0.01201(8) Uani d . 1 . .
O O1 0.49789(4) 0.84730(5) 0.38165(7) 0.01401(17) Uani d . 1 . .
O O2 0.61034(4) 0.90121(5) 0.47643(7) 0.01533(17) Uani d . 1 . .
O O3 0.58766(4) 0.88486(5) 0.28248(7) 0.01370(17) Uani d . 1 . .
H H3 0.5585(13) 0.8719(14) 0.233(2) 0.048(7) Uiso d . 1 . .
O O4 0.68939(5) 0.74313(6) 0.58273(7) 0.01919(19) Uani d . 1 . .
O O5 0.56471(5) 0.72053(5) 0.57299(7) 0.01587(17) Uani d . 1 . .
O O6 0.63437(5) 0.62714(5) 0.49456(7) 0.01730(18) Uani d . 1 . .
N N1 0.66866(5) 0.75423(6) 0.35379(8) 0.0146(2) Uani d . 1 . .
H H2 0.7099(11) 0.7626(12) 0.4021(17) 0.032(5) Uiso d . 1 . .
N N2 0.73489(6) 0.71722(6) 0.23997(9) 0.0177(2) Uani d . 1 . .
H H4 0.7700(11) 0.7283(13) 0.2954(18) 0.039(6) Uiso d . 1 . .
C C1 0.60709(6) 0.75785(7) 0.39428(9) 0.0125(2) Uani d . 1 . .
H H1 0.5744(9) 0.7262(10) 0.3471(14) 0.018(4) Uiso d . 1 . .
C C2 0.67293(6) 0.72887(7) 0.25817(9) 0.0147(2) Uani d . 1 . .
C C3 0.61750(6) 0.71266(7) 0.17598(10) 0.0171(2) Uani d . 1 . .
H H13 0.5745(10) 0.7223(11) 0.1874(16) 0.026(5) Uiso d . 1 . .
C C4 0.62886(7) 0.68131(8) 0.08495(10) 0.0198(2) Uani d . 1 . .
H H14 0.5911(10) 0.6691(12) 0.0312(16) 0.028(5) Uiso d . 1 . .
C C5 0.69462(7) 0.66725(8) 0.07006(10) 0.0208(3) Uani d . 1 . .
C C6 0.74574(7) 0.68743(8) 0.14945(11) 0.0210(3) Uani d . 1 . .
H H16 0.7913(11) 0.6822(12) 0.1449(16) 0.032(5) Uiso d . 1 . .
C C7 0.70676(9) 0.63073(11) -0.02875(12) 0.0331(4) Uani d . 1 . .
H H7A 0.7551 0.6249 -0.0242 0.050 Uiso calc R 1 . .
H H7B 0.6879 0.6622 -0.0892 0.050 Uiso calc R 1 . .
H H7C 0.6852 0.5814 -0.0370 0.050 Uiso calc R 1 . .
N N11 0.58576(5) 0.80905(6) 0.73669(9) 0.0172(2) Uani d . 1 . .
H H11 0.5822(10) 0.7814(12) 0.6804(17) 0.030(5) Uiso d . 1 . .
N N41 0.56928(6) 0.94455(6) 0.98521(9) 0.0179(2) Uani d . 1 . .
H H41A 0.5785(10) 0.9921(12) 0.9812(16) 0.029(5) Uiso d . 1 . .
H H41B 0.5522(10) 0.9245(11) 1.0345(16) 0.027(5) Uiso d . 1 . .
C C21 0.57266(6) 0.77896(7) 0.82543(10) 0.0171(2) Uani d . 1 . .
H H21 0.5666(9) 0.7242(11) 0.8251(15) 0.023(4) Uiso d . 1 . .
C C31 0.56769(6) 0.82215(7) 0.90994(10) 0.0158(2) Uani d . 1 . .
H H31 0.5554(9) 0.8000(10) 0.9676(14) 0.018(4) Uiso d . 1 . .
C C41 0.57700(6) 0.90073(7) 0.90509(9) 0.0138(2) Uani d . 1 . .
C C51 0.59314(6) 0.93035(7) 0.81249(10) 0.0161(2) Uani d . 1 . .
H H51 0.6003(9) 0.9819(10) 0.8055(13) 0.017(4) Uiso d . 1 . .
C C61 0.59541(6) 0.88350(7) 0.73004(10) 0.0173(2) Uani d . 1 . .
H H61 0.6030(9) 0.8989(11) 0.6680(15) 0.023(4) Uiso d . 1 . .
N N12 0.69054(6) 0.55000(7) 0.66449(9) 0.0200(2) Uani d . 1 . .
H H12 0.6736(11) 0.5786(13) 0.6054(18) 0.037(6) Uiso d . 1 . .
N N42 0.75427(6) 0.42119(6) 0.92739(9) 0.0175(2) Uani d . 1 . .
H H42A 0.7964(10) 0.4171(11) 0.9555(15) 0.025(5) Uiso d . 1 . .
H H42B 0.7229(11) 0.3946(12) 0.9514(17) 0.034(5) Uiso d . 1 . .
C C22 0.75551(7) 0.55300(8) 0.71456(11) 0.0201(2) Uani d . 1 . .
H H22 0.7823(10) 0.5852(12) 0.6842(16) 0.028(5) Uiso d . 1 . .
C C32 0.77868(6) 0.51158(7) 0.80262(10) 0.0176(2) Uani d . 1 . .
H H32 0.8244(10) 0.5180(11) 0.8378(15) 0.024(5) Uiso d . 1 . .
C C42 0.73427(6) 0.46371(7) 0.84276(9) 0.0142(2) Uani d . 1 . .
C C52 0.66619(6) 0.46324(7) 0.78907(10) 0.0169(2) Uani d . 1 . .
H H52 0.6344(10) 0.4316(12) 0.8137(15) 0.028(5) Uiso d . 1 . .
C C62 0.64665(7) 0.50598(8) 0.70180(11) 0.0196(2) Uani d . 1 . .
H H62 0.6015(10) 0.5058(11) 0.6640(15) 0.027(5) Uiso d . 1 . .
O O1W 0.48746(7) 0.61202(7) 0.64242(13) 0.0401(3) Uani d D 1 . .
H H1W 0.4820(14) 0.5688(6) 0.617(2) 0.060 Uiso d D 1 . .
H H2W 0.5100(13) 0.6397(15) 0.614(2) 0.046(7) Uiso d . 1 . .
O O2W 0.53022(10) 0.53234(10) 0.43113(15) 0.0459(6) Uani d P 0.803(5) A 1
H H3W 0.5667(18) 0.560(2) 0.456(3) 0.056(9) Uiso d P 0.803(5) A 1
O O3W 0.5000 0.62111(13) 0.2500 0.0363(6) Uani d SP 0.803(5) A 1
H H5W 0.5046(12) 0.5902(15) 0.311(2) 0.022(6) Uiso d P 0.803(5) A 1
O O20W 0.5119(4) 0.5568(5) 0.3671(8) 0.053(3) Uiso d P 0.197(5) A 2

loop_
_atom_site_aniso_label
_atom_site_aniso_U_11
_atom_site_aniso_U_22
_atom_site_aniso_U_33
_atom_site_aniso_U_12
_atom_site_aniso_U_13
_atom_site_aniso_U_23
P1 0.01080(13) 0.01092(14) 0.00928(13) 0.00036(9) 0.00114(10) -0.00046(9)
P2 0.01467(14) 0.01177(14) 0.00973(13) 0.00165(10) 0.00286(10) 0.00006(10)
O1 0.0119(4) 0.0184(4) 0.0118(4) 0.0008(3) 0.0027(3) 0.0004(3)
O2 0.0171(4) 0.0137(4) 0.0130(4) 0.0002(3) -0.0019(3) -0.0027(3)
O3 0.0136(4) 0.0155(4) 0.0114(4) -0.0027(3) 0.0012(3) 0.0019(3)
O4 0.0161(4) 0.0246(5) 0.0152(4) -0.0011(3) -0.0007(3) -0.0014(3)
O5 0.0178(4) 0.0166(4) 0.0148(4) 0.0007(3) 0.0068(3) -0.0009(3)
O6 0.0243(5) 0.0128(4) 0.0155(4) 0.0043(3) 0.0059(3) 0.0005(3)
N1 0.0131(4) 0.0190(5) 0.0114(4) 0.0007(4) 0.0020(3) -0.0020(4)
N2 0.0174(5) 0.0214(5) 0.0137(5) 0.0017(4) 0.0017(4) -0.0014(4)
C1 0.0143(5) 0.0128(5) 0.0110(5) 0.0014(4) 0.0041(4) -0.0006(4)
C2 0.0183(5) 0.0130(5) 0.0124(5) 0.0005(4) 0.0023(4) 0.0007(4)
C3 0.0158(5) 0.0196(6) 0.0155(5) 0.0016(4) 0.0021(4) -0.0005(4)
C4 0.0211(6) 0.0222(6) 0.0141(5) -0.0001(5) -0.0009(5) 0.0001(5)
C5 0.0277(7) 0.0216(6) 0.0139(5) 0.0050(5) 0.0065(5) -0.0030(5)
C6 0.0189(6) 0.0256(6) 0.0190(6) 0.0039(5) 0.0047(5) -0.0004(5)
C7 0.0383(9) 0.0417(9) 0.0199(7) 0.0077(7) 0.0076(6) -0.0114(6)
N11 0.0167(5) 0.0201(5) 0.0154(5) -0.0019(4) 0.0049(4) -0.0045(4)
N41 0.0257(5) 0.0145(5) 0.0155(5) -0.0024(4) 0.0086(4) -0.0017(4)
C21 0.0169(5) 0.0154(5) 0.0196(6) -0.0025(4) 0.0050(4) -0.0024(4)
C31 0.0169(5) 0.0150(5) 0.0164(5) -0.0020(4) 0.0053(4) 0.0004(4)
C41 0.0131(5) 0.0149(5) 0.0139(5) -0.0006(4) 0.0037(4) -0.0009(4)
C51 0.0189(5) 0.0150(5) 0.0155(5) -0.0007(4) 0.0061(4) 0.0007(4)
C61 0.0175(5) 0.0208(6) 0.0147(5) -0.0001(4) 0.0060(4) 0.0005(4)
N12 0.0220(5) 0.0190(5) 0.0191(5) 0.0035(4) 0.0048(4) 0.0061(4)
N42 0.0155(5) 0.0199(5) 0.0165(5) 0.0002(4) 0.0018(4) 0.0040(4)
C22 0.0221(6) 0.0179(6) 0.0220(6) -0.0006(5) 0.0087(5) 0.0031(5)
C32 0.0151(5) 0.0181(6) 0.0200(6) -0.0003(4) 0.0049(4) 0.0001(5)
C42 0.0149(5) 0.0135(5) 0.0145(5) 0.0011(4) 0.0036(4) -0.0006(4)
C52 0.0144(5) 0.0181(6) 0.0180(6) -0.0006(4) 0.0028(4) 0.0025(4)
C62 0.0161(6) 0.0210(6) 0.0205(6) 0.0030(5) 0.0013(5) 0.0033(5)
O1W 0.0311(6) 0.0232(6) 0.0677(10) -0.0024(5) 0.0139(6) 0.0118(6)
O2W 0.0538(11) 0.0390(10) 0.0405(11) -0.0246(8) -0.0004(8) 0.0024(7)
O3W 0.0371(12) 0.0294(11) 0.0402(13) 0.000 0.0027(9) 0.000

loop_
_atom_type_symbol
_atom_type_description
_atom_type_scat_dispersion_real
_atom_type_scat_dispersion_imag
_atom_type_scat_source
C C 0.0033 0.0016 'International Tables Vol C Tables 4.2.6.8 and 6.1.1.4'
H H 0.0000 0.0000 'International Tables Vol C Tables 4.2.6.8 and 6.1.1.4'
N N 0.0061 0.0033 'International Tables Vol C Tables 4.2.6.8 and 6.1.1.4'
O O 0.0106 0.0060 'International Tables Vol C Tables 4.2.6.8 and 6.1.1.4'
P P 0.1023 0.0942 'International Tables Vol C Tables 4.2.6.8 and 6.1.1.4'

loop_
_geom_angle_atom_site_label_1
_geom_angle_atom_site_label_2
_geom_angle_atom_site_label_3
_geom_angle_site_symmetry_1
_geom_angle_site_symmetry_3
_geom_angle
_geom_angle_publ_flag
O1 P1 O2 . . 116.23(6) yes
O1 P1 O3 . . 110.02(6) yes
O2 P1 O3 . . 107.74(5) yes
O1 P1 C1 . . 107.82(5) yes
O2 P1 C1 . . 111.56(5) yes
O3 P1 C1 . . 102.61(5) yes
O4 P2 O5 . . 114.25(6) yes
O4 P2 O6 . . 111.10(6) yes
O5 P2 O6 . . 112.34(5) yes
O4 P2 C1 . . 105.84(6) yes
O5 P2 C1 . . 108.13(6) yes
O6 P2 C1 . . 104.42(5) yes
C1 N1 C2 . . 125.05(11) yes
C1 N1 H2 . . 117.5(13) yes
C2 N1 H2 . . 116.6(13) yes
P1 C1 P2 . . 117.93(6) yes
P1 C1 N1 . . 112.16(8) yes
P2 C1 N1 . . 106.53(8) yes
P1 O3 H3 . . 110(2) ?
C2 N2 C6 . . 122.77(12) ?
C2 N2 H4 . . 115.5(14) ?
C6 N2 H4 . . 121.6(14) ?
N1 C1 H1 . . 105.7(10) ?
P1 C1 H1 . . 107.7(10) ?
P2 C1 H1 . . 106.0(11) ?
N1 C2 N2 . . 117.16(11) ?
N1 C2 C3 . . 125.12(12) ?
N2 C2 C3 . . 117.72(11) ?
C4 C3 C2 . . 119.08(12) ?
C4 C3 H13 . . 122.9(12) ?
C2 C3 H13 . . 118.0(12) ?
C3 C4 C5 . . 121.55(12) ?
C3 C4 H14 . . 118.3(12) ?
C5 C4 H14 . . 120.2(12) ?
C6 C5 C4 . . 116.63(12) ?
C6 C5 C7 . . 122.03(13) ?
C4 C5 C7 . . 121.33(13) ?
N2 C6 C5 . . 122.09(13) ?
N2 C6 H16 . . 115.6(13) ?
C5 C6 H16 . . 122.3(13) ?
C5 C7 H7A . . 109.5 ?
C5 C7 H7B . . 109.5 ?
H7A C7 H7B . . 109.5 ?
C5 C7 H7C . . 109.5 ?
H7A C7 H7C . . 109.5 ?
H7B C7 H7C . . 109.5 ?
C61 N11 C21 . . 120.24(11) ?
C61 N11 H11 . . 119.3(14) ?
C21 N11 H11 . . 119.8(14) ?
C41 N41 H41A . . 117.3(14) ?
C41 N41 H41B . . 117.8(14) ?
H41A N41 H41B . . 125(2) ?
N11 C21 C31 . . 121.85(12) ?
N11 C21 H21 . . 115.9(11) ?
C31 C21 H21 . . 122.3(11) ?
C21 C31 C41 . . 119.28(12) ?
C21 C31 H31 . . 119.4(11) ?
C41 C31 H31 . . 121.2(11) ?
N41 C41 C51 . . 122.14(12) ?
N41 C41 C31 . . 120.26(11) ?
C51 C41 C31 . . 117.59(11) ?
C61 C51 C41 . . 119.50(12) ?
C61 C51 H51 . . 119.3(11) ?
C41 C51 H51 . . 121.1(11) ?
N11 C61 C51 . . 121.44(12) ?
N11 C61 H61 . . 114.5(12) ?
C51 C61 H61 . . 124.1(12) ?
C22 N12 C62 . . 120.25(12) ?
C22 N12 H12 . . 122.6(14) ?
C62 N12 H12 . . 117.2(14) ?
C42 N42 H42A . . 120.5(13) ?
C42 N42 H42B . . 118.0(14) ?
H42A N42 H42B . . 121(2) ?
N12 C22 C32 . . 121.30(12) ?
N12 C22 H22 . . 114.8(12) ?
C32 C22 H22 . . 123.9(13) ?
C22 C32 C42 . . 119.92(12) ?
C22 C32 H32 . . 118.2(12) ?
C42 C32 H32 . . 121.8(12) ?
N42 C42 C52 . . 120.43(12) ?
N42 C42 C32 . . 122.54(12) ?
C52 C42 C32 . . 117.03(11) ?
C62 C52 C42 . . 119.83(12) ?
C62 C52 H52 . . 120.4(12) ?
C42 C52 H52 . . 119.7(12) ?
N12 C62 C52 . . 121.64(12) ?
N12 C62 H62 . . 117.2(12) ?
C52 C62 H62 . . 121.2(12) ?
H1W O1W H2W . . 114(3) ?

loop_
_geom_bond_atom_site_label_1
_geom_bond_atom_site_label_2
_geom_bond_site_symmetry_2
_geom_bond_distance
_geom_bond_publ_flag
P1 O1 . 1.5124(9) yes
P1 O2 . 1.4991(10) yes
P1 O3 . 1.5860(10) yes
P1 C1 . 1.8403(12) yes
P2 O4 . 1.5169(10) yes
P2 O5 . 1.5199(10) yes
P2 O6 . 1.5339(10) yes
P2 C1 . 1.8425(13) yes
N1 C1 . 1.460(2) yes
N1 C2 . 1.346(2) yes
N2 C2 . 1.348(2) yes
N2 C6 . 1.353(2) yes
O3 H3 . 0.81(3) ?
N1 H2 . 0.95(2) ?
N2 H4 . 0.93(2) ?
C1 H1 . 0.99(2) ?
C2 C3 . 1.418(2) ?
C3 C4 . 1.374(2) ?
C3 H13 . 0.93(2) ?
C4 C5 . 1.416(2) ?
C4 H14 . 0.95(2) ?
C5 C6 . 1.357(2) ?
C5 C7 . 1.509(2) ?
C6 H16 . 0.95(2) ?
C7 H7A . 0.98 ?
C7 H7B . 0.98 ?
C7 H7C . 0.98 ?
N11 C61 . 1.348(2) ?
N11 C21 . 1.351(2) ?
N11 H11 . 0.87(2) ?
N41 C41 . 1.340(2) ?
N41 H41A . 0.87(2) ?
N41 H41B . 0.87(2) ?
C21 C31 . 1.365(2) ?
C21 H21 . 0.98(2) ?
C31 C41 . 1.418(2) ?
C31 H31 . 0.93(2) ?
C41 C51 . 1.417(2) ?
C51 C61 . 1.370(2) ?
C51 H51 . 0.94(2) ?
C61 H61 . 0.90(2) ?
N12 C22 . 1.352(2) ?
N12 C62 . 1.354(2) ?
N12 H12 . 0.93(2) ?
N42 C42 . 1.332(2) ?
N42 H42A . 0.86(2) ?
N42 H42B . 0.90(2) ?
C22 C32 . 1.365(2) ?
C22 H22 . 0.94(2) ?
C32 C42 . 1.420(2) ?
C32 H32 . 0.96(2) ?
C42 C52 . 1.420(2) ?
C52 C62 . 1.359(2) ?
C52 H52 . 0.96(2) ?
C62 H62 . 0.95(2) ?
O1W H1W . 0.84(2) ?
O1W H2W . 0.82(3) ?
O2W H3W . 0.90(4) ?
O3W H5W . 0.96(3) ?

loop_
_geom_hbond_atom_site_label_D
_geom_hbond_atom_site_label_H
_geom_hbond_atom_site_label_A
_geom_hbond_site_symmetry_A
_geom_hbond_distance_DH
_geom_hbond_distance_HA
_geom_hbond_distance_DA
_geom_hbond_angle_DHA
O3 H3 O1 2_655 0.81(3) 1.75(3) 2.556(2) 173(3)
N1 H2 O4 . 0.95(2) 2.50(2) 2.934(2) 108(2)
N1 H2 O4 7_666 0.95(2) 2.02(2) 2.841(2) 143(2)
N2 H4 O4 7_666 0.93(2) 1.71(2) 2.599(2) 159(2)
N11 H11 O5 . 0.87(2) 1.75(2) 2.618(2) 172(2)
N41 H41A O2 6_576 0.87(2) 2.02(2) 2.885(2) 174(2)
N41 H41B O1 2_656 0.87(2) 2.14(2) 2.979(2) 161(2)
N12 H12 O6 . 0.93(2) 1.73(2) 2.658(2) 174(2)
N42 H42A O2 4_646 0.86(2) 1.95(2) 2.809(2) 176(2)
N42 H42B O6 6_566 0.90(2) 2.04(2) 2.892(2) 158(2)
O1W H1W O2W 5_666 0.84(2) 1.910(10) 2.746(2) 176(3)
O1W H2W O5 . 0.82(3) 1.96(3) 2.763(2) 167(3)
O2W H3W O6 . 0.90(4) 1.82(4) 2.707(2) 171(3)
O3W H5W O2W . 0.96(3) 1.86(3) 2.804(2) 170(2)
C1 H1 O3W . 0.99(2) 2.57(2) 3.544(2) 168(2)
C3 H13 O3W . 0.93(2) 2.60(2) 3.208(2) 123(2)
C4 H14 O1W 2_655 0.95(2) 2.69(2) 3.611(2) 163(2)
C6 H16 N11 7_666 0.95(2) 2.66(2) 3.450(2) 141(2)
C21 H21 O1W 2_656 0.98(2) 2.36(2) 3.280(2) 154(2)
C31 H31 O1 2_656 0.93(2) 2.58(2) 3.297(2) 135(2)
C51 H51 O3 6_576 0.94(2) 2.40(2) 3.319(2) 165(2)
C61 H61 O2 . 0.90(2) 2.53(2) 3.397(2) 162(2)
C22 H22 O3 7_666 0.94(2) 2.65(2) 3.376(2) 135(2)
C52 H52 O6 6_566 0.96(2) 2.58(2) 3.304(2) 132(2)

loop_
_geom_torsion_atom_site_label_1
_geom_torsion_atom_site_label_2
_geom_torsion_atom_site_label_3
_geom_torsion_atom_site_label_4
_geom_torsion_site_symmetry_1
_geom_torsion_site_symmetry_2
_geom_torsion_site_symmetry_3
_geom_torsion_site_symmetry_4
_geom_torsion
_geom_torsion_publ_flag
O1 P1 C1 P2 . . . . -82.24(8) yes
O2 P1 C1 P2 . . . . 46.54(9) yes
O3 P1 C1 P2 . . . . 161.63(6) yes
O4 P2 C1 P1 . . . . -76.95(8) yes
O5 P2 C1 P1 . . . . 45.89(8) yes
O6 P2 C1 P1 . . . . 165.71(7) yes
O1 P1 C1 N1 . . . . 153.46(8) yes
O2 P1 C1 N1 . . . . -77.77(9) yes
O3 P1 C1 N1 . . . . 37.33(9) yes
O4 P2 C1 N1 . . . . 50.11(9) yes
O5 P2 C1 N1 . . . . 172.95(7) yes
O6 P2 C1 N1 . . . . -67.24(9) yes
C2 N1 C1 P1 . . . . -102.04(12) yes
C2 N1 C1 P2 . . . . 127.53(11) yes
C1 N1 C2 N2 . . . . -168.82(11) yes
C1 N1 C2 C3 . . . . 10.3(2) yes
C6 N2 C2 N1 . . . . 175.75(12) ?
C6 N2 C2 C3 . . . . -3.5(2) ?
N1 C2 C3 C4 . . . . -174.77(12) ?
N2 C2 C3 C4 . . . . 4.4(2) ?
C2 C3 C4 C5 . . . . -2.2(2) ?
C3 C4 C5 C6 . . . . -1.1(2) ?
C3 C4 C5 C7 . . . . 178.17(14) ?
C2 N2 C6 C5 . . . . 0.2(2) ?
C4 C5 C6 N2 . . . . 2.2(2) ?
C7 C5 C6 N2 . . . . -177.08(14) ?
C61 N11 C21 C31 . . . . 1.0(2) ?
N11 C21 C31 C41 . . . . -0.5(2) ?
C21 C31 C41 N41 . . . . 176.90(12) ?
C21 C31 C41 C51 . . . . -1.8(2) ?
N41 C41 C51 C61 . . . . -175.08(12) ?
C31 C41 C51 C61 . . . . 3.6(2) ?
C21 N11 C61 C51 . . . . 0.8(2) ?
C41 C51 C61 N11 . . . . -3.2(2) ?
C62 N12 C22 C32 . . . . 0.7(2) ?
N12 C22 C32 C42 . . . . 0.5(2) ?
C22 C32 C42 N42 . . . . 178.96(12) ?
C22 C32 C42 C52 . . . . -1.6(2) ?
N42 C42 C52 C62 . . . . -178.93(12) ?
C32 C42 C52 C62 . . . . 1.7(2) ?
C22 N12 C62 C52 . . . . -0.7(2) ?
C42 C52 C62 N12 . . . . -0.5(2) ?
